data_1577230
loop_
_publ_author_name
'Chen, Liangliang'
'Shangguan, Zhichun'
'Shi, Tianyu'
'Qin, Liyuan'
'Zeng, Yiyun'
'Zhu, Qingqiu'
'Chen, Jin'
'Liang, Junhong'
'Miao, Wentao'
'He, Yurong'
'Qiu, Xiaosong'
'Wang, Xunchang'
'Zhang, Deqing'
'Yang, Renqiang'

_publ_section_title
;
 Sterically controlled 5-exo-dig cyclization enables synthesis of
 non-benzenoid polycyclic aromatic hydrocarbons with intriguing
 (anti)aromaticity and diradical properties
;
_journal_name_full 'Chemical Science'
_journal_paper_doi 10.1039/D6SC00121A
_journal_year 2026
_chemical_formula_moiety 'C25 H22 O2'
_chemical_formula_sum 'C25 H22 O2'
_chemical_formula_weight 354.42
_space_group_crystal_system triclinic
_space_group_IT_number 2
_space_group_name_Hall '-P 1'
_space_group_name_H-M_alt 'P -1'
_atom_sites_solution_hydrogens geom
_audit_creation_date 2024-05-24
_audit_creation_method
;
Olex2 1.2
(compiled 2018.05.29 svn.r3508 for OlexSys, GUI svn.r5506)
;
_audit_update_record
;
2025-08-07 deposited with the CCDC.	2026-05-04 downloaded from the CCDC.
;
_cell_angle_alpha 97.392(4)
_cell_angle_beta 93.846(4)
_cell_angle_gamma 97.333(4)
_cell_formula_units_Z 2
_cell_length_a 5.6358(3)
_cell_length_b 12.7956(6)
_cell_length_c 12.9671(5)
_cell_measurement_reflns_used 3927
_cell_measurement_temperature 170.0(3)
_cell_measurement_theta_max 74.9350
_cell_measurement_theta_min 3.4100
_cell_volume 916.43(8)
_computing_cell_refinement 'CrysAlisPro 1.171.42.96a (Rigaku OD, 2023)'
_computing_data_collection 'CrysAlisPro 1.171.42.96a (Rigaku OD, 2023)'
_computing_data_reduction 'CrysAlisPro 1.171.42.96a (Rigaku OD, 2023)'
_computing_molecular_graphics 'Olex2 (Dolomanov et al., 2009)'
_computing_publication_material 'Olex2 (Dolomanov et al., 2009)'
_computing_structure_refinement 'ShelXL (Sheldrick, 2015)'
_computing_structure_solution 'SHELXT 2018/2 (Sheldrick, 2018)'
_diffrn_ambient_environment N~2~
_diffrn_ambient_temperature 170.0(3)
_diffrn_detector 'Hybrid Pixel Array Detector'
_diffrn_detector_area_resol_mean 10.0000
_diffrn_detector_type HyPix
_diffrn_measured_fraction_theta_full 0.995
_diffrn_measured_fraction_theta_max 0.959
_diffrn_measurement_details
;
List of Runs (angles in degrees, time in seconds):

  # Type    Start    End  Width  t~exp~   \w     \q     \k     \f   Frames
#--------------------------------------------------------------------------
  1  \w   -122.00 -31.00   0.50    0.50    --  -46.42 -19.00 -62.00  182
  2  \w    -23.00  29.00   0.50    0.50    --  -46.42  19.00 104.00  104
  3  \w    -29.00  30.00   0.50    0.50    --   46.42 -19.00 -62.00  118
  4  \w     32.00 122.00   0.50    0.50    --   46.42  19.00 104.00  180
  5  \w   -173.00 -89.00   0.50    3.00    -- -104.50 -19.00 -62.00  168
  6  \w     92.00 177.00   0.50    3.00    --  105.35  19.00 104.00  170
  7  \w      1.00  26.00   0.50    0.50    --  -46.42  19.00 -60.00   50
  8  \w    -21.00   5.00   0.50    0.50    --  -46.42  19.00-150.00   52
  9  \w    -69.00  24.00   0.50    0.50    --  -46.42  77.00 -30.00  186
 10  \w    -29.00  30.00   0.50    0.50    --   46.42 -19.00 120.00  118
 11  \w     32.00  88.00   0.50    0.50    --   46.42-125.00-120.00  112
 12  \w   -173.00 -91.00   0.50    3.00    -- -104.50 -30.00-150.00  164
 13  \w   -166.00-118.00   0.50    3.00    -- -104.50   0.00 150.00   96
 14  \w   -119.00 -93.00   0.50    3.00    -- -104.50 -94.00 120.00   52
 15  \w   -110.00 -71.00   0.50    3.00    -- -104.50 125.00 -90.00   78
 16  \w    -70.00 -34.00   0.50    3.00    -- -104.50  77.00   0.00   72
 17  \w    -68.00 -43.00   0.50    3.00    -- -104.50  61.00 150.00   50
 18  \w    -80.00 -33.00   0.50    3.00    -- -104.50   0.00 150.00   94
 19  \w   -126.00 -79.00   0.50    3.00    -- -104.50 145.00 151.53   94
 20  \w   -102.00 -77.00   0.50    3.00    -- -104.50  77.00-180.00   50
 21  \w    -68.00 -31.00   0.50    3.00    -- -104.50  61.00 -30.00   74
 22  \w   -111.00 -82.00   0.50    3.00    -- -104.50 125.00  60.00   58
 23  \w    -78.00 -49.00   0.50    3.00    -- -104.50 125.00  60.00   58
 24  \w   -151.00-125.00   0.50    3.00    -- -104.50 -45.00  60.00   52
 25  \w    -68.00 -37.00   0.50    3.00    -- -104.50  61.00-180.00   62
 26  \w    -68.00 -42.00   0.50    3.00    -- -104.50  61.00  30.00   52
 27  \w     36.00 102.00   0.50    3.00    --  105.35 -94.00-150.00  132
 28  \w     79.00 105.00   0.50    3.00    --  105.35 -94.00 -90.00   52
 29  \w     76.00 102.00   0.50    3.00    --  105.35 -94.00   0.00   52
 30  \w     37.00  70.00   0.50    3.00    --  105.35 -61.00 150.00   66
 31  \w     81.00 150.00   0.50    3.00    --  105.35 125.00 150.00  138
 32  \w     39.00 102.00   0.50    3.00    --  105.35 -94.00  60.00  126
 33  \w     59.00 105.00   0.50    3.00    --  105.35 -94.00 -30.00   92
 34  \w     64.00 103.00   0.50    3.00    --  105.35 -94.00 120.00   78
 35  \w     33.00  75.00   0.50    3.00    --  105.35 -61.00-120.00   84
 36  \w     33.00  64.00   0.50    3.00    --  105.35 -61.00-150.00   62
 37  \w     66.00  92.00   0.50    3.00    --  105.35-101.00 173.21   52
 38  \w     35.00  61.00   0.50    3.00    --  105.35-101.00 173.21   52
;
_diffrn_measurement_device 'four-circle diffractometer'
_diffrn_measurement_device_type 'XtaLAB Synergy R, HyPix'
_diffrn_measurement_method '\w scans'
_diffrn_orient_matrix_type 'CrysAlisPro convention (1999,Acta A55,543-557)'
_diffrn_orient_matrix_UB_11 0.0456467000
_diffrn_orient_matrix_UB_12 -0.1099231000
_diffrn_orient_matrix_UB_13 0.0269427000
_diffrn_orient_matrix_UB_21 -0.2700994000
_diffrn_orient_matrix_UB_22 -0.0293867000
_diffrn_orient_matrix_UB_23 0.0106827000
_diffrn_orient_matrix_UB_31 -0.0383811000
_diffrn_orient_matrix_UB_32 -0.0455843000
_diffrn_orient_matrix_UB_33 -0.1166895000
_diffrn_radiation_monochromator mirror
_diffrn_radiation_probe x-ray
_diffrn_radiation_type CuK\a
_diffrn_radiation_wavelength 1.54184
_diffrn_reflns_av_R_equivalents 0.0338
_diffrn_reflns_av_unetI/netI 0.0420
_diffrn_reflns_Laue_measured_fraction_full 0.995
_diffrn_reflns_Laue_measured_fraction_max 0.959
_diffrn_reflns_limit_h_max 7
_diffrn_reflns_limit_h_min -7
_diffrn_reflns_limit_k_max 15
_diffrn_reflns_limit_k_min -15
_diffrn_reflns_limit_l_max 12
_diffrn_reflns_limit_l_min -16
_diffrn_reflns_number 10280
_diffrn_reflns_point_group_measured_fraction_full 0.995
_diffrn_reflns_point_group_measured_fraction_max 0.959
_diffrn_reflns_theta_full 67.684
_diffrn_reflns_theta_max 75.724
_diffrn_reflns_theta_min 3.449
_diffrn_source 'Rotating-anode X-ray tube'
_diffrn_source_type 'PhotonJet R (Cu) X-ray Source'
_exptl_absorpt_coefficient_mu 0.626
_exptl_absorpt_correction_T_max 1.00000
_exptl_absorpt_correction_T_min 0.78195
_exptl_absorpt_correction_type multi-scan
_exptl_absorpt_process_details
;
CrysAlisPro 1.171.42.96a (Rigaku Oxford Diffraction, 2023)
Empirical absorption correction using spherical harmonics,
implemented in SCALE3 ABSPACK scaling algorithm.
;
_exptl_crystal_colour 'fluorescent intense orange'
_exptl_crystal_density_diffrn 1.284
_exptl_crystal_description needle
_exptl_crystal_F_000 376
_exptl_crystal_size_max 0.25
_exptl_crystal_size_mid 0.15
_exptl_crystal_size_min 0.12
_refine_diff_density_max 0.420
_refine_diff_density_min -0.230
_refine_diff_density_rms 0.078
_refine_ls_extinction_method none
_refine_ls_goodness_of_fit_ref 1.089
_refine_ls_hydrogen_treatment constr
_refine_ls_matrix_type full
_refine_ls_number_parameters 248
_refine_ls_number_reflns 3649
_refine_ls_number_restraints 0
_refine_ls_restrained_S_all 1.089
_refine_ls_R_factor_all 0.0892
_refine_ls_R_factor_gt 0.0762
_refine_ls_shift/su_max 0.000
_refine_ls_shift/su_mean 0.000
_refine_ls_structure_factor_coef Fsqd
_refine_ls_weighting_details 'w=1/[\s^2^(Fo^2^)+(0.1529P)^2^+0.1583P] where P=(Fo^2^+2Fc^2^)/3'
_refine_ls_weighting_scheme calc
_refine_ls_wR_factor_gt 0.2130
_refine_ls_wR_factor_ref 0.2261
_reflns_Friedel_coverage 0.000
_reflns_number_gt 3028
_reflns_number_total 3649
_reflns_threshold_expression 'I > 2\s(I)'
_cod_data_source_file d6sc00121a2.cif
_cod_data_source_block tx15936a_auto
_cod_database_code 1577230
_shelx_shelxl_version_number 2018/3
_chemical_oxdiff_usercomment 'C H O'
_shelx_space_group_comment
;
The symmetry employed for this shelxl refinement is uniquely defined
by the following loop, which should always be used as a source of
symmetry information in preference to the above space-group names.
They are only intended as comments.
;
_diffrn_oxdiff_digest_frames
;
013382f0df820914622d19eaae3ab7e03100033c8cc
;
_reflns_odcompleteness_completeness 99.49
_reflns_odcompleteness_iscentric 1
_reflns_odcompleteness_theta 68.13
_olex2_refinement_description
;
1. Fixed Uiso
 At 1.2 times of:
  All C(H) groups
 At 1.5 times of:
  All C(H,H,H) groups
2.a Aromatic/amide H refined with riding coordinates:
 C12(H12), C11(H11), C19(H19), C13(H13), C5(H5), C24(H24), C18(H18), C16(H16),
 C6(H6), C15(H15)
2.b Idealised Me refined as rotating group:
 C21(H21A,H21B,H21C), C27(H27A,H27B,H27C), C22(H22A,H22B,H22C), C23(H23A,H23B,
 H23C)
;
_olex2_submission_special_instructions 'No special instructions were received'
_oxdiff_exptl_absorpt_empirical_details
;
Empirical correction (ABSPACK) includes:
- Absorption correction using spherical harmonics
- Frame scaling
;
_oxdiff_exptl_absorpt_empirical_full_max 1.428
_oxdiff_exptl_absorpt_empirical_full_min 0.691

loop_
_space_group_symop_operation_xyz
'x, y, z'
'-x, -y, -z'

loop_
_atom_site_label
_atom_site_type_symbol
_atom_site_fract_x
_atom_site_fract_y
_atom_site_fract_z
_atom_site_U_iso_or_equiv
_atom_site_adp_type
_atom_site_occupancy
_atom_site_site_symmetry_order
_atom_site_calc_flag
_atom_site_refinement_flags_posn
_atom_site_refinement_flags_adp
_atom_site_refinement_flags_occupancy
_atom_site_disorder_assembly
_atom_site_disorder_group
O26 O 0.3433(4) 0.67879(13) 0.88419(13) 0.0452(5) Uani 1 1 d . . . . .
O25 O 1.0398(4) 0.32536(16) 0.81733(16) 0.0549(5) Uani 1 1 d . . . . .
C10 C -0.0884(4) 0.53645(15) 0.49951(17) 0.0318(5) Uani 1 1 d . . . . .
C9 C 0.4055(4) 0.39557(17) 0.62742(16) 0.0327(5) Uani 1 1 d . . . . .
C1 C 0.2394(4) 0.46877(16) 0.59433(16) 0.0317(5) Uani 1 1 d . . . . .
C2 C 0.2283(4) 0.54680(16) 0.67873(16) 0.0332(5) Uani 1 1 d . . . . .
C8 C 0.5306(4) 0.44999(17) 0.72831(17) 0.0337(5) Uani 1 1 d . . . . .
C12 C 0.0516(5) 0.61478(17) 0.67796(17) 0.0369(5) Uani 1 1 d . . . . .
H12 H 0.041381 0.665708 0.737078 0.044 Uiso 1 1 calc R . . . .
C4 C 0.4766(5) 0.59945(18) 0.85807(17) 0.0386(5) Uani 1 1 d . . . . .
C11 C -0.1055(4) 0.60718(16) 0.59165(17) 0.0350(5) Uani 1 1 d . . . . .
H11 H -0.230256 0.650607 0.593288 0.042 Uiso 1 1 calc R . . . .
C3 C 0.4107(4) 0.53663(17) 0.76106(17) 0.0337(5) Uani 1 1 d . . . . .
C19 C 0.4700(4) 0.18130(17) 0.72720(18) 0.0379(5) Uani 1 1 d . . . . .
H19 H 0.372547 0.219901 0.770652 0.045 Uiso 1 1 calc R . . . .
C7 C 0.7320(4) 0.43080(18) 0.78922(18) 0.0384(5) Uani 1 1 d . . . . .
C14 C 0.5027(4) 0.20662(17) 0.62753(18) 0.0373(5) Uani 1 1 d . . . . .
C17 C 0.7234(4) 0.04136(17) 0.70264(18) 0.0376(5) Uani 1 1 d . . . . .
C13 C 0.3911(5) 0.29216(18) 0.58620(18) 0.0379(5) Uani 1 1 d . . . . .
H13 H 0.295804 0.271999 0.521744 0.046 Uiso 1 1 calc R . . . .
C5 C 0.6728(5) 0.5785(2) 0.91873(19) 0.0451(6) Uani 1 1 d . . . . .
H5 H 0.721666 0.620383 0.984427 0.054 Uiso 1 1 calc R . . . .
C24 C 0.8964(4) 0.3537(2) 0.7571(2) 0.0419(6) Uani 1 1 d . . . . .
H24 H 0.888948 0.325044 0.685421 0.050 Uiso 1 1 calc R . . . .
C18 C 0.5782(5) 0.10046(18) 0.76368(18) 0.0386(5) Uani 1 1 d . . . . .
H18 H 0.553177 0.084612 0.832045 0.046 Uiso 1 1 calc R . . . .
C21 C 1.0199(5) -0.0892(2) 0.6721(2) 0.0463(6) Uani 1 1 d . . . . .
H21A H 0.935113 -0.117561 0.603782 0.069 Uiso 1 1 calc GR . . . .
H21B H 1.092452 -0.145900 0.701134 0.069 Uiso 1 1 calc GR . . . .
H21C H 1.146011 -0.031277 0.664069 0.069 Uiso 1 1 calc GR . . . .
C20 C 0.8420(5) -0.04685(19) 0.7459(2) 0.0429(6) Uani 1 1 d . . . . .
C16 C 0.7493(5) 0.0655(2) 0.6024(2) 0.0478(6) Uani 1 1 d . . . . .
H16 H 0.844521 0.026230 0.558349 0.057 Uiso 1 1 calc R . . . .
C6 C 0.7961(5) 0.4970(2) 0.8835(2) 0.0465(6) Uani 1 1 d . . . . .
H6 H 0.932010 0.485127 0.925601 0.056 Uiso 1 1 calc R . . . .
C27 C 0.3957(7) 0.7407(2) 0.9836(2) 0.0562(8) Uani 1 1 d . . . . .
H27A H 0.556065 0.781561 0.987387 0.084 Uiso 1 1 calc GR . . . .
H27B H 0.390722 0.693680 1.037690 0.084 Uiso 1 1 calc GR . . . .
H27C H 0.276452 0.789552 0.994631 0.084 Uiso 1 1 calc GR . . . .
C15 C 0.6393(5) 0.1457(2) 0.56501(19) 0.0476(6) Uani 1 1 d . . . . .
H15 H 0.657621 0.159216 0.495444 0.057 Uiso 1 1 calc R . . . .
C22 C 0.9768(6) -0.0033(3) 0.8533(2) 0.0563(7) Uani 1 1 d . . . . .
H22A H 1.097044 0.057260 0.846125 0.084 Uiso 1 1 calc GR . . . .
H22B H 1.056746 -0.059276 0.879852 0.084 Uiso 1 1 calc GR . . . .
H22C H 0.862394 0.019939 0.902126 0.084 Uiso 1 1 calc GR . . . .
C23 C 0.6475(6) -0.1411(2) 0.7564(3) 0.0582(8) Uani 1 1 d . . . . .
H23A H 0.527654 -0.115991 0.801361 0.087 Uiso 1 1 calc GR . . . .
H23B H 0.722670 -0.196179 0.787156 0.087 Uiso 1 1 calc GR . . . .
H23C H 0.569230 -0.170915 0.687200 0.087 Uiso 1 1 calc GR . . . .

loop_
_atom_site_aniso_label
_atom_site_aniso_U_11
_atom_site_aniso_U_22
_atom_site_aniso_U_33
_atom_site_aniso_U_23
_atom_site_aniso_U_13
_atom_site_aniso_U_12
O26 0.0669(12) 0.0335(8) 0.0327(9) -0.0031(7) -0.0017(8) 0.0086(8)
O25 0.0513(11) 0.0549(11) 0.0605(12) 0.0135(9) -0.0069(9) 0.0151(9)
C10 0.0412(11) 0.0222(9) 0.0326(11) 0.0062(8) 0.0015(8) 0.0054(8)
C9 0.0415(12) 0.0286(10) 0.0295(10) 0.0080(8) 0.0013(8) 0.0073(8)
C1 0.0426(12) 0.0228(9) 0.0302(11) 0.0059(8) 0.0010(9) 0.0050(8)
C2 0.0446(12) 0.0264(10) 0.0283(10) 0.0054(8) 0.0004(8) 0.0036(8)
C8 0.0401(11) 0.0293(10) 0.0318(11) 0.0086(8) -0.0004(9) 0.0026(8)
C12 0.0572(14) 0.0256(10) 0.0282(10) 0.0031(8) 0.0000(9) 0.0092(9)
C4 0.0535(14) 0.0303(11) 0.0303(11) 0.0052(9) -0.0002(9) 0.0008(9)
C11 0.0495(13) 0.0250(10) 0.0323(11) 0.0046(8) 0.0027(9) 0.0116(9)
C3 0.0437(12) 0.0278(10) 0.0290(11) 0.0063(8) 0.0005(9) 0.0015(8)
C19 0.0470(13) 0.0297(10) 0.0375(12) 0.0029(9) 0.0045(9) 0.0090(9)
C7 0.0435(13) 0.0353(11) 0.0372(12) 0.0123(9) -0.0017(9) 0.0038(9)
C14 0.0465(12) 0.0295(10) 0.0359(12) 0.0038(8) -0.0046(9) 0.0101(9)
C17 0.0448(12) 0.0289(10) 0.0392(12) 0.0054(9) -0.0016(9) 0.0071(9)
C13 0.0511(13) 0.0323(11) 0.0317(11) 0.0055(8) -0.0012(9) 0.0124(9)
C5 0.0608(15) 0.0401(12) 0.0308(11) 0.0040(9) -0.0080(10) 0.0007(11)
C24 0.0390(12) 0.0414(13) 0.0450(13) 0.0097(10) -0.0016(10) 0.0037(10)
C18 0.0504(13) 0.0321(11) 0.0350(11) 0.0082(9) 0.0042(9) 0.0084(9)
C21 0.0531(14) 0.0333(12) 0.0535(15) 0.0029(10) 0.0030(11) 0.0132(10)
C20 0.0524(14) 0.0334(11) 0.0468(13) 0.0131(10) 0.0023(11) 0.0139(10)
C16 0.0675(17) 0.0426(13) 0.0380(13) 0.0033(10) 0.0059(11) 0.0272(12)
C6 0.0548(15) 0.0443(13) 0.0383(13) 0.0095(10) -0.0114(11) 0.0031(11)
C27 0.091(2) 0.0433(14) 0.0329(13) -0.0028(11) 0.0043(13) 0.0112(14)
C15 0.0723(18) 0.0453(14) 0.0307(12) 0.0073(10) 0.0052(11) 0.0260(12)
C22 0.0665(18) 0.0658(18) 0.0421(14) 0.0129(12) -0.0022(12) 0.0287(15)
C23 0.0572(16) 0.0452(15) 0.082(2) 0.0303(14) 0.0160(15) 0.0175(12)

loop_
_atom_type_symbol
_atom_type_description
_atom_type_scat_dispersion_real
_atom_type_scat_dispersion_imag
_atom_type_scat_source
C C 0.0181 0.0091 'International Tables Vol C Tables 4.2.6.8 and 6.1.1.4'
H H 0.0000 0.0000 'International Tables Vol C Tables 4.2.6.8 and 6.1.1.4'
O O 0.0492 0.0322 'International Tables Vol C Tables 4.2.6.8 and 6.1.1.4'

loop_
_geom_angle_atom_site_label_1
_geom_angle_atom_site_label_2
_geom_angle_atom_site_label_3
_geom_angle
_geom_angle_site_symmetry_1
_geom_angle_site_symmetry_3
_geom_angle_publ_flag
C4 O26 C27 118.3(2) . . ?
C1 C10 C10 117.6(2) 2_566 2_566 ?
C11 C10 C10 118.7(2) . 2_566 ?
C11 C10 C1 123.7(2) . 2_566 ?
C8 C9 C1 105.39(18) . . ?
C13 C9 C1 124.1(2) . . ?
C13 C9 C8 128.4(2) . . ?
C10 C1 C9 131.01(19) 2_566 . ?
C2 C1 C10 120.7(2) . 2_566 ?
C2 C1 C9 108.02(18) . . ?
C1 C2 C12 120.9(2) . . ?
C1 C2 C3 108.68(19) . . ?
C12 C2 C3 130.3(2) . . ?
C3 C8 C9 107.44(19) . . ?
C7 C8 C9 132.7(2) . . ?
C7 C8 C3 119.8(2) . . ?
C11 C12 C2 119.5(2) . . ?
O26 C4 C3 116.4(2) . . ?
O26 C4 C5 125.0(2) . . ?
C5 C4 C3 118.6(2) . . ?
C12 C11 C10 122.1(2) . . ?
C8 C3 C2 108.99(18) . . ?
C4 C3 C2 130.0(2) . . ?
C4 C3 C8 121.0(2) . . ?
C18 C19 C14 120.6(2) . . ?
C8 C7 C24 125.5(2) . . ?
C6 C7 C8 117.3(2) . . ?
C6 C7 C24 116.9(2) . . ?
C19 C14 C13 122.1(2) . . ?
C15 C14 C19 117.9(2) . . ?
C15 C14 C13 119.9(2) . . ?
C18 C17 C20 120.4(2) . . ?
C16 C17 C18 117.0(2) . . ?
C16 C17 C20 122.6(2) . . ?
C9 C13 C14 128.8(2) . . ?
C6 C5 C4 119.8(2) . . ?
O25 C24 C7 123.3(2) . . ?
C19 C18 C17 121.8(2) . . ?
C17 C20 C21 111.0(2) . . ?
C17 C20 C22 109.6(2) . . ?
C17 C20 C23 109.5(2) . . ?
C21 C20 C22 109.0(2) . . ?
C21 C20 C23 107.5(2) . . ?
C22 C20 C23 110.1(2) . . ?
C15 C16 C17 121.4(2) . . ?
C5 C6 C7 123.3(2) . . ?
C16 C15 C14 121.2(2) . . ?

loop_
_geom_bond_atom_site_label_1
_geom_bond_atom_site_label_2
_geom_bond_distance
_geom_bond_site_symmetry_2
_geom_bond_publ_flag
O26 C4 1.360(3) . ?
O26 C27 1.415(3) . ?
O25 C24 1.208(3) . ?
C10 C10 1.450(4) 2_566 ?
C10 C1 1.427(3) 2_566 ?
C10 C11 1.420(3) . ?
C9 C1 1.487(3) . ?
C9 C8 1.487(3) . ?
C9 C13 1.352(3) . ?
C1 C2 1.394(3) . ?
C2 C12 1.404(3) . ?
C2 C3 1.461(3) . ?
C8 C3 1.405(3) . ?
C8 C7 1.405(3) . ?
C12 C11 1.365(3) . ?
C4 C3 1.403(3) . ?
C4 C5 1.389(4) . ?
C19 C14 1.391(3) . ?
C19 C18 1.383(3) . ?
C7 C24 1.478(4) . ?
C7 C6 1.392(4) . ?
C14 C13 1.471(3) . ?
C14 C15 1.390(3) . ?
C17 C18 1.400(3) . ?
C17 C20 1.530(3) . ?
C17 C16 1.387(4) . ?
C5 C6 1.372(4) . ?
C21 C20 1.533(4) . ?
C20 C22 1.542(4) . ?
C20 C23 1.549(4) . ?
C16 C15 1.386(3) . ?
